data_7038705
loop_
_publ_author_name
'Fieser, Megan E.'
'Woen, David H.'
'Corbey, Jordan F.'
'Mueller, Thomas J.'
'Ziller, Joseph W.'
'Evans, William J.'

_publ_section_title
;
 Raman spectroscopy of the N-N bond in rare earth dinitrogen complexes.
;
_journal_issue 37
_journal_name_full 'Dalton transactions (Cambridge, England : 2003)'
_journal_page_first 14634
_journal_page_last 14644
_journal_paper_doi 10.1039/c5dt04547a
_journal_volume 45
_journal_year 2016
_chemical_formula_sum 'C58 H84 Gd2 N2 O2'
_chemical_formula_weight 1155.77
_chemical_name_common 2-Gd
_chemical_name_systematic '[(C5Me4H)2(THF)Gd]2(\m-\h2:\h2-N2)'
_space_group_crystal_system monoclinic
_space_group_IT_number 15
_space_group_name_Hall '-C 2yc'
_space_group_name_H-M_alt 'C 1 2/c 1'
_symmetry_space_group_name_Hall '-C 2yc'
_symmetry_space_group_name_H-M 'C 1 2/c 1'
_atom_sites_solution_hydrogens mixed
_atom_sites_solution_primary direct
_atom_sites_solution_secondary difmap
_audit_creation_method SHELXL-2014/7
_audit_update_record
;
2015-07-26 deposited with the CCDC.
2016-02-22 downloaded from the CCDC.
;
_cell_angle_alpha 90
_cell_angle_beta 104.7734(4)
_cell_angle_gamma 90
_cell_formula_units_Z 4
_cell_length_a 15.2453(7)
_cell_length_b 13.9938(6)
_cell_length_c 25.6281(11)
_cell_measurement_reflns_used 9913
_cell_measurement_temperature 88(2)
_cell_measurement_theta_max 29.02
_cell_measurement_theta_min 2.36
_cell_volume 5286.7(4)
_computing_cell_refinement 'Bruker SAINT 8.34a, 2013'
_computing_data_collection 'Bruker APEX2 2014.9-0, 2014'
_computing_data_reduction 'Bruker SAINT 8.34a, 2013'
_computing_molecular_graphics 'Bruker SHELXTL'
_computing_publication_material 'Bruker SHELXTL'
_computing_structure_refinement 'SHELXL-2014/7 (Sheldrick, 2014)'
_computing_structure_solution 'Bruker SHELXTL 2014/4'
_diffrn_ambient_temperature 88(2)
_diffrn_measured_fraction_theta_full 0.997
_diffrn_measured_fraction_theta_max 0.947
_diffrn_measurement_device_type 'Bruker SMART APEX II CCD'
_diffrn_measurement_method '\f and \w scans'
_diffrn_radiation_type MoK\a
_diffrn_radiation_wavelength 0.71073
_diffrn_reflns_av_R_equivalents 0.0228
_diffrn_reflns_av_unetI/netI 0.0171
_diffrn_reflns_Laue_measured_fraction_full 0.997
_diffrn_reflns_Laue_measured_fraction_max 0.947
_diffrn_reflns_limit_h_max 19
_diffrn_reflns_limit_h_min -19
_diffrn_reflns_limit_k_max 18
_diffrn_reflns_limit_k_min -18
_diffrn_reflns_limit_l_max 34
_diffrn_reflns_limit_l_min -34
_diffrn_reflns_number 32162
_diffrn_reflns_point_group_measured_fraction_full 0.997
_diffrn_reflns_point_group_measured_fraction_max 0.947
_diffrn_reflns_theta_full 25.500
_diffrn_reflns_theta_max 29.209
_diffrn_reflns_theta_min 1.644
_diffrn_source 'fine-focus sealed tube'
_exptl_absorpt_coefficient_mu 2.529
_exptl_absorpt_correction_T_max 0.6846
_exptl_absorpt_correction_T_min 0.5341
_exptl_absorpt_correction_type numerical
_exptl_absorpt_process_details 'Bruker SADABS 2014/5'
_exptl_crystal_colour green
_exptl_crystal_density_diffrn 1.452
_exptl_crystal_density_meas ?
_exptl_crystal_density_method not_measured
_exptl_crystal_description irregular
_exptl_crystal_F_000 2360
_exptl_crystal_size_max 0.374
_exptl_crystal_size_mid 0.280
_exptl_crystal_size_min 0.237
_refine_diff_density_max 0.752
_refine_diff_density_min -0.374
_refine_diff_density_rms 0.068
_refine_ls_extinction_method none
_refine_ls_goodness_of_fit_ref 1.071
_refine_ls_hydrogen_treatment mixed
_refine_ls_matrix_type full
_refine_ls_number_parameters 350
_refine_ls_number_reflns 6785
_refine_ls_number_restraints 0
_refine_ls_restrained_S_all 1.071
_refine_ls_R_factor_all 0.0229
_refine_ls_R_factor_gt 0.0190
_refine_ls_shift/su_max 0.003
_refine_ls_shift/su_mean 0.000
_refine_ls_structure_factor_coef Fsqd
_refine_ls_weighting_details 'w=1/[\s^2^(Fo^2^)+(0.0129P)^2^+9.7966P] where P=(Fo^2^+2Fc^2^)/3'
_refine_ls_weighting_scheme calc
_refine_ls_wR_factor_gt 0.0425
_refine_ls_wR_factor_ref 0.0449
_reflns_Friedel_coverage 0.000
_reflns_number_gt 6008
_reflns_number_total 6785
_reflns_threshold_expression 'I > 2\s(I)'
_cod_data_source_file c5dt04547a2.cif
_cod_data_source_block mef35
_cod_depositor_comments
;
The following automatic conversions were performed:

'_exptl_crystal_density_meas' value 'not_measured' was changed to '?'
- the value is perceived as not measured.

Automatic conversion script
Id: cif_fix_values 4268 2015-11-12 08:31:59Z antanas 

 Adding full bibliography for 7038699--7038708.cif.
;
_cod_database_code 7038705
_shelx_shelxl_version_number 2014/7
_shelx_space_group_comment
; 
The symmetry employed for this shelxl refinement is uniquely defined 
by the following loop, which should always be used as a source of 
symmetry information in preference to the above space-group names. 
They are only intended as comments. 
;
_shelx_estimated_absorpt_t_min 0.451
_shelx_estimated_absorpt_t_max 0.586

loop_
_space_group_symop_operation_xyz
'x, y, z'
'-x, y, -z+1/2'
'x+1/2, y+1/2, z'
'-x+1/2, y+1/2, -z+1/2'
'-x, -y, -z'
'x, -y, z-1/2'
'-x+1/2, -y+1/2, -z'
'x+1/2, -y+1/2, z-1/2'

loop_
_atom_site_label
_atom_site_type_symbol
_atom_site_fract_x
_atom_site_fract_y
_atom_site_fract_z
_atom_site_U_iso_or_equiv
_atom_site_adp_type
_atom_site_occupancy
_atom_site_site_symmetry_order
_atom_site_calc_flag
_atom_site_refinement_flags_posn
_atom_site_refinement_flags_adp
_atom_site_refinement_flags_occupancy
_atom_site_disorder_assembly
_atom_site_disorder_group
Gd1 Gd 0.60734(2) 0.50451(2) 0.33167(2) 0.01700(3) Uani 1 1 d . . . . .
O1 O 0.74359(9) 0.48480(10) 0.29613(5) 0.0260(3) Uani 1 1 d . . . . .
N1 N 0.47012(11) 0.50110(10) 0.26268(6) 0.0202(3) Uani 1 1 d . . . . .
C1 C 0.53479(13) 0.67251(13) 0.35230(8) 0.0262(4) Uani 1 1 d . . . . .
C2 C 0.59306(14) 0.64785(13) 0.40254(8) 0.0258(4) Uani 1 1 d . . . . .
C3 C 0.68414(13) 0.65346(12) 0.39835(7) 0.0227(4) Uani 1 1 d . . . . .
C4 C 0.68183(13) 0.68337(12) 0.34509(7) 0.0218(4) Uani 1 1 d . . . . .
C5 C 0.58982(13) 0.69463(13) 0.31667(8) 0.0242(4) Uani 1 1 d . . . . .
H5A H 0.5684 0.7137 0.2801 0.029 Uiso 1 1 calc R U . . .
C6 C 0.43346(15) 0.68328(16) 0.33982(11) 0.0397(5) Uani 1 1 d . . . . .
H6A H 0.4098 0.6437 0.3647 0.060 Uiso 1 1 calc R U . . .
H6B H 0.4063 0.6628 0.3026 0.060 Uiso 1 1 calc R U . . .
H6C H 0.4182 0.7504 0.3440 0.060 Uiso 1 1 calc R U . . .
C7 C 0.5650(2) 0.63771(18) 0.45474(10) 0.0464(6) Uani 1 1 d . . . . .
H7A H 0.5092 0.5997 0.4484 0.070 Uiso 1 1 calc R U . . .
H7B H 0.5541 0.7012 0.4680 0.070 Uiso 1 1 calc R U . . .
H7C H 0.6133 0.6057 0.4816 0.070 Uiso 1 1 calc R U . . .
C8 C 0.76804(15) 0.64155(15) 0.44400(8) 0.0317(4) Uani 1 1 d . . . . .
H8A H 0.8197 0.6258 0.4294 0.048 Uiso 1 1 calc R U . . .
H8B H 0.7585 0.5899 0.4678 0.048 Uiso 1 1 calc R U . . .
H8C H 0.7805 0.7012 0.4646 0.048 Uiso 1 1 calc R U . . .
C9 C 0.76166(14) 0.70957(14) 0.32376(8) 0.0286(4) Uani 1 1 d . . . . .
H9A H 0.7492 0.6918 0.2856 0.043 Uiso 1 1 calc R U . . .
H9B H 0.8156 0.6754 0.3442 0.043 Uiso 1 1 calc R U . . .
H9C H 0.7723 0.7786 0.3275 0.043 Uiso 1 1 calc R U . . .
C10 C 0.53431(15) 0.38044(13) 0.38852(8) 0.0279(4) Uani 1 1 d . . . . .
C11 C 0.54808(15) 0.32599(13) 0.34446(8) 0.0269(4) Uani 1 1 d . . . . .
C12 C 0.64236(15) 0.31199(13) 0.35188(8) 0.0264(4) Uani 1 1 d . . . . .
C13 C 0.68774(15) 0.35704(13) 0.40077(8) 0.0283(4) Uani 1 1 d . . . . .
C14 C 0.62030(16) 0.39835(14) 0.42329(8) 0.0309(5) Uani 1 1 d . . . . .
C15 C 0.44359(17) 0.40567(16) 0.39820(9) 0.0374(5) Uani 1 1 d . . . . .
H15A H 0.4523 0.4513 0.4281 0.056 Uiso 1 1 calc R U . . .
H15B H 0.4146 0.3477 0.4073 0.056 Uiso 1 1 calc R U . . .
H15C H 0.4048 0.4344 0.3655 0.056 Uiso 1 1 calc R U . . .
C16 C 0.4796(2) 0.2798(3) 0.30647(14) 0.0253(8) Uani 0.555(5) 1 d . . P . .
H16A H 0.5065 0.2418 0.2824 0.038 Uiso 0.555(5) 1 calc R U P . .
H16B H 0.4383 0.3274 0.2853 0.038 Uiso 0.555(5) 1 calc R U P . .
H16C H 0.4459 0.2378 0.3249 0.038 Uiso 0.555(5) 1 calc R U P . .
C17 C 0.68603(15) 0.25215(15) 0.31636(9) 0.0328(5) Uani 1 1 d . . . . .
H17A H 0.6393 0.2147 0.2913 0.049 Uiso 1 1 calc R U . . .
H17B H 0.7305 0.2088 0.3389 0.049 Uiso 1 1 calc R U . . .
H17C H 0.7166 0.2941 0.2959 0.049 Uiso 1 1 calc R U . . .
C18 C 0.78619(17) 0.34678(17) 0.43045(9) 0.0389(5) Uani 1 1 d . . . . .
H18A H 0.8201 0.3202 0.4061 0.058 Uiso 1 1 calc R U . . .
H18B H 0.7916 0.3039 0.4613 0.058 Uiso 1 1 calc R U . . .
H18C H 0.8110 0.4096 0.4432 0.058 Uiso 1 1 calc R U . . .
C19 C 0.6282(3) 0.4242(3) 0.47890(16) 0.0245(10) Uani 0.445(5) 1 d . . P . .
H19A H 0.6781 0.4698 0.4908 0.037 Uiso 0.445(5) 1 calc R U P . .
H19B H 0.6406 0.3668 0.5015 0.037 Uiso 0.445(5) 1 calc R U P . .
H19C H 0.5714 0.4534 0.4821 0.037 Uiso 0.445(5) 1 calc R U P . .
C20 C 0.83619(15) 0.47379(18) 0.32860(9) 0.0356(5) Uani 1 1 d . . . . .
H20A H 0.8473 0.4073 0.3419 0.043 Uiso 1 1 calc R U . . .
H20B H 0.8483 0.5175 0.3600 0.043 Uiso 1 1 calc R U . . .
C21 C 0.89579(15) 0.49854(18) 0.29137(10) 0.0402(5) Uani 1 1 d . . . . .
H21A H 0.9556 0.4667 0.3028 0.048 Uiso 1 1 calc R U . . .
H21B H 0.9047 0.5684 0.2896 0.048 Uiso 1 1 calc R U . . .
C22 C 0.83982(15) 0.45931(19) 0.23771(9) 0.0398(5) Uani 1 1 d . . . . .
H22A H 0.8559 0.4911 0.2069 0.048 Uiso 1 1 calc R U . . .
H22B H 0.8483 0.3895 0.2352 0.048 Uiso 1 1 calc R U . . .
C23 C 0.74336(14) 0.48307(16) 0.23927(8) 0.0302(4) Uani 1 1 d . . . . .
H23A H 0.7250 0.5460 0.2224 0.036 Uiso 1 1 calc R U . . .
H23B H 0.7007 0.4340 0.2197 0.036 Uiso 1 1 calc R U . . .
C24 C 0.9384(3) 0.5311(4) 0.57699(19) 0.0313(12) Uani 0.580(9) 1 d . . P A 1
H24A H 0.9972 0.5524 0.5763 0.038 Uiso 0.580(9) 1 calc R U P A 1
C25 C 0.8789(11) 0.6005(10) 0.5875(6) 0.034(3) Uani 0.580(9) 1 d . . P A 1
H25A H 0.8975 0.6653 0.5925 0.041 Uiso 0.580(9) 1 calc R U P A 1
C26 C 0.7929(5) 0.5743(3) 0.59050(17) 0.0369(13) Uani 0.580(9) 1 d . . P A 1
H26A H 0.7525 0.6211 0.5978 0.044 Uiso 0.580(9) 1 calc R U P A 1
C27 C 0.7654(4) 0.4800(3) 0.5828(2) 0.0378(12) Uani 0.580(9) 1 d . . P A 1
H27A H 0.7056 0.4597 0.5819 0.045 Uiso 0.580(9) 1 calc R U P A 1
C24B C 0.9736(5) 0.5094(4) 0.5594(3) 0.0340(16) Uani 0.420(9) 1 d . . P A 2
H24B H 1.0255 0.5071 0.5453 0.041 Uiso 0.420(9) 1 calc R U P A 2
C25B C 0.9366(7) 0.5917(5) 0.5764(3) 0.046(2) Uani 0.420(9) 1 d . . P A 2
H25B H 0.9658 0.6515 0.5757 0.055 Uiso 0.420(9) 1 calc R U P A 2
C26B C 0.8589(16) 0.5874(12) 0.5940(8) 0.043(5) Uani 0.420(9) 1 d . . P A 2
H26B H 0.8348 0.6442 0.6052 0.051 Uiso 0.420(9) 1 calc R U P A 2
C27B C 0.8157(6) 0.5020(5) 0.5954(2) 0.0416(19) Uani 0.420(9) 1 d . . P A 2
H27B H 0.7658 0.5029 0.6113 0.050 Uiso 0.420(9) 1 calc R U P A 2
C28 C 0.8367(2) 0.41379(18) 0.57623(10) 0.0495(7) Uani 1 1 d . . . . .
C29 C 0.91947(18) 0.42934(17) 0.56692(10) 0.0462(7) Uani 1 1 d . . . . .
C30 C 0.97376(18) 0.3484(2) 0.55374(14) 0.0687(10) Uani 1 1 d . . . . .
H30A H 0.9344 0.2927 0.5430 0.103 Uiso 1 1 calc R U . . .
H30B H 1.0226 0.3324 0.5855 0.103 Uiso 1 1 calc R U . . .
H30C H 0.9999 0.3670 0.5240 0.103 Uiso 1 1 calc R U . . .
H28 H 0.812(2) 0.348(2) 0.5749(12) 0.068(9) Uiso 1 1 d . . . . .

loop_
_atom_site_aniso_label
_atom_site_aniso_U_11
_atom_site_aniso_U_22
_atom_site_aniso_U_33
_atom_site_aniso_U_23
_atom_site_aniso_U_13
_atom_site_aniso_U_12
Gd1 0.02317(5) 0.01550(4) 0.01272(4) 0.00020(3) 0.00530(3) 0.00144(3)
O1 0.0262(7) 0.0326(7) 0.0200(6) 0.0023(5) 0.0073(5) 0.0072(6)
N1 0.0255(7) 0.0190(7) 0.0165(7) -0.0003(5) 0.0062(6) 0.0001(6)
C1 0.0254(9) 0.0179(8) 0.0369(11) -0.0069(7) 0.0108(8) 0.0002(7)
C2 0.0347(11) 0.0202(8) 0.0261(10) -0.0073(7) 0.0142(8) -0.0030(7)
C3 0.0299(10) 0.0185(8) 0.0196(9) -0.0035(6) 0.0061(7) -0.0010(7)
C4 0.0281(9) 0.0176(8) 0.0199(9) -0.0013(6) 0.0064(7) -0.0017(7)
C5 0.0289(10) 0.0172(8) 0.0247(9) 0.0015(7) 0.0034(8) 0.0002(7)
C6 0.0283(11) 0.0308(11) 0.0625(16) -0.0139(10) 0.0158(11) 0.0019(9)
C7 0.0716(18) 0.0417(13) 0.0384(13) -0.0184(10) 0.0366(13) -0.0187(12)
C8 0.0396(12) 0.0325(10) 0.0201(9) -0.0040(8) 0.0023(8) -0.0022(9)
C9 0.0301(10) 0.0291(10) 0.0285(10) -0.0017(8) 0.0108(8) -0.0057(8)
C10 0.0443(12) 0.0225(9) 0.0221(9) 0.0047(7) 0.0178(9) 0.0024(8)
C11 0.0401(11) 0.0187(8) 0.0269(10) -0.0010(7) 0.0175(9) -0.0055(8)
C12 0.0408(11) 0.0173(8) 0.0244(9) 0.0012(7) 0.0145(8) 0.0020(8)
C13 0.0444(12) 0.0225(9) 0.0189(9) 0.0052(7) 0.0095(8) 0.0097(8)
C14 0.0496(13) 0.0282(10) 0.0160(9) 0.0054(7) 0.0105(9) 0.0135(9)
C15 0.0503(14) 0.0373(11) 0.0325(11) 0.0025(9) 0.0249(10) 0.0029(10)
C16 0.0245(17) 0.0292(17) 0.0213(17) -0.0039(13) 0.0042(13) -0.0023(13)
C17 0.0398(12) 0.0262(10) 0.0352(11) -0.0080(8) 0.0149(9) 0.0019(9)
C18 0.0522(14) 0.0389(12) 0.0216(10) 0.0051(9) 0.0021(9) 0.0189(10)
C19 0.027(2) 0.029(2) 0.0155(19) -0.0011(15) 0.0025(16) -0.0013(17)
C20 0.0306(11) 0.0487(13) 0.0257(10) 0.0040(9) 0.0042(8) 0.0154(10)
C21 0.0264(10) 0.0615(16) 0.0332(12) -0.0041(10) 0.0084(9) 0.0080(10)
C22 0.0344(12) 0.0550(14) 0.0325(12) -0.0090(10) 0.0132(9) 0.0086(10)
C23 0.0312(10) 0.0403(11) 0.0199(9) -0.0039(8) 0.0082(8) 0.0023(9)
C24 0.030(2) 0.027(2) 0.030(2) 0.0086(17) -0.0049(17) -0.0081(17)
C25 0.050(6) 0.023(3) 0.023(4) 0.002(2) -0.004(3) -0.010(3)
C26 0.056(4) 0.033(2) 0.025(2) -0.0024(15) 0.018(2) 0.010(2)
C27 0.043(3) 0.040(2) 0.036(2) 0.0010(18) 0.020(2) -0.001(2)
C24B 0.036(3) 0.031(3) 0.028(3) 0.008(2) -0.002(2) -0.001(2)
C25B 0.068(6) 0.025(3) 0.033(3) 0.004(2) -0.008(3) -0.010(3)
C26B 0.072(14) 0.027(7) 0.025(5) -0.006(5) 0.004(6) 0.011(7)
C27B 0.047(5) 0.053(4) 0.023(3) -0.004(2) 0.006(3) 0.008(4)
C28 0.090(2) 0.0294(11) 0.0367(13) 0.0051(10) 0.0307(14) 0.0072(13)
C29 0.0554(15) 0.0360(12) 0.0315(12) 0.0171(10) -0.0178(11) -0.0167(11)
C30 0.0356(14) 0.086(2) 0.085(2) 0.0578(19) 0.0172(14) 0.0185(14)

loop_
_atom_type_symbol
_atom_type_description
_atom_type_scat_dispersion_real
_atom_type_scat_dispersion_imag
_atom_type_scat_source
C C 0.0033 0.0016 'International Tables Vol C Tables 4.2.6.8 and 6.1.1.4'
H H 0.0000 0.0000 'International Tables Vol C Tables 4.2.6.8 and 6.1.1.4'
N N 0.0061 0.0033 'International Tables Vol C Tables 4.2.6.8 and 6.1.1.4'
O O 0.0106 0.0060 'International Tables Vol C Tables 4.2.6.8 and 6.1.1.4'
Gd Gd -0.1653 3.9035 'International Tables Vol C Tables 4.2.6.8 and 6.1.1.4'

loop_
_geom_angle_atom_site_label_1
_geom_angle_atom_site_label_2
_geom_angle_atom_site_label_3
_geom_angle
_geom_angle_site_symmetry_1
_geom_angle_site_symmetry_3
Cnt1 Gd1 O1 103.9 . .
Cnt1 Gd1 N1 103.3 . .
Cnt1 Gd1 N1 108.7 . 2_655
Cnt2 Gd1 O1 102.3 . .
Cnt2 Gd1 N1 104.6 . .
Cnt2 Gd1 N1 116.2 . 2_655
Cnt1 Gd1 Cnt2 130.1 . .
N1 Gd1 N1 30.25(7) . 2_655
N1 Gd1 O1 112.65(5) . .
N1 Gd1 O1 82.61(5) 2_655 .
N1 Gd1 C10 89.00(6) . .
N1 Gd1 C10 111.56(6) 2_655 .
O1 Gd1 C10 128.90(5) . .
N1 Gd1 C5 82.92(5) . .
N1 Gd1 C5 82.57(5) 2_655 .
O1 Gd1 C5 96.84(5) . .
C10 Gd1 C5 132.62(6) . .
N1 Gd1 C11 79.24(6) . .
N1 Gd1 C11 90.57(5) 2_655 .
O1 Gd1 C11 106.14(5) . .
C10 Gd1 C11 30.59(6) . .
C5 Gd1 C11 154.99(6) . .
N1 Gd1 C1 80.58(5) . .
N1 Gd1 C1 95.35(6) 2_655 .
O1 Gd1 C1 126.07(5) . .
C10 Gd1 C1 102.07(6) . .
C5 Gd1 C1 30.56(6) . .
C11 Gd1 C1 127.79(6) . .
N1 Gd1 C4 111.81(5) . .
N1 Gd1 C4 103.08(5) 2_655 .
O1 Gd1 C4 77.80(5) . .
C10 Gd1 C4 137.77(6) . .
C5 Gd1 C4 30.22(6) . .
C11 Gd1 C4 166.23(6) . .
C1 Gd1 C4 50.03(6) . .
N1 Gd1 C14 119.01(6) . .
N1 Gd1 C14 139.42(6) 2_655 .
O1 Gd1 C14 111.65(5) . .
C10 Gd1 C14 30.03(7) . .
C5 Gd1 C14 129.83(6) . .
C11 Gd1 C14 49.41(6) . .
C1 Gd1 C14 104.30(6) . .
C4 Gd1 C14 116.83(6) . .
N1 Gd1 C2 107.68(6) . .
N1 Gd1 C2 125.22(5) 2_655 .
O1 Gd1 C2 122.45(5) . .
C10 Gd1 C2 89.98(6) . .
C5 Gd1 C2 49.61(6) . .
C11 Gd1 C2 120.55(6) . .
C1 Gd1 C2 29.88(6) . .
C4 Gd1 C2 49.44(5) . .
C14 Gd1 C2 80.23(6) . .
N1 Gd1 C3 129.16(5) . .
N1 Gd1 C3 131.25(5) 2_655 .
O1 Gd1 C3 92.78(5) . .
C10 Gd1 C3 108.76(6) . .
C5 Gd1 C3 49.67(6) . .
C11 Gd1 C3 136.44(6) . .
C1 Gd1 C3 49.69(6) . .
C4 Gd1 C3 29.95(5) . .
C14 Gd1 C3 87.27(6) . .
C2 Gd1 C3 29.90(6) . .
N1 Gd1 C12 102.20(6) . .
N1 Gd1 C12 100.98(5) 2_655 .
O1 Gd1 C12 79.71(5) . .
C10 Gd1 C12 49.92(6) . .
C5 Gd1 C12 174.61(6) . .
C11 Gd1 C12 29.92(6) . .
C1 Gd1 C12 151.30(6) . .
C4 Gd1 C12 144.39(6) . .
C14 Gd1 C12 49.05(6) . .
C2 Gd1 C12 129.02(6) . .
C3 Gd1 C12 126.00(6) . .
N1 Gd1 C13 128.29(6) . .
N1 Gd1 C13 130.29(5) 2_655 .
O1 Gd1 C13 82.98(5) . .
C10 Gd1 C13 49.70(6) . .
C5 Gd1 C13 146.40(6) . .
C11 Gd1 C13 49.19(6) . .
C1 Gd1 C13 130.80(6) . .
C4 Gd1 C13 119.73(6) . .
C14 Gd1 C13 29.80(6) . .
C2 Gd1 C13 102.48(6) . .
C3 Gd1 C13 96.73(6) . .
C12 Gd1 C13 29.49(6) . .
C20 O1 C23 108.99(15) . .
C20 O1 Gd1 125.61(11) . .
C23 O1 Gd1 125.39(11) . .
N1 N1 Gd1 76.45(14) 2_655 .
N1 N1 Gd1 73.31(13) 2_655 2_655
Gd1 N1 Gd1 149.66(7) . 2_655
C2 C1 C5 107.60(17) . .
C2 C1 C6 126.4(2) . .
C5 C1 C6 125.7(2) . .
C2 C1 Gd1 76.81(10) . .
C5 C1 Gd1 74.13(10) . .
C6 C1 Gd1 119.63(13) . .
C1 C2 C3 108.54(17) . .
C1 C2 C7 125.2(2) . .
C3 C2 C7 125.1(2) . .
C1 C2 Gd1 73.30(10) . .
C3 C2 Gd1 75.36(10) . .
C7 C2 Gd1 127.13(13) . .
C4 C3 C2 107.68(17) . .
C4 C3 C8 125.97(18) . .
C2 C3 C8 125.97(17) . .
C4 C3 Gd1 74.02(10) . .
C2 C3 Gd1 74.74(10) . .
C8 C3 Gd1 122.65(12) . .
C5 C4 C3 107.82(17) . .
C5 C4 C9 125.08(17) . .
C3 C4 C9 126.77(18) . .
C5 C4 Gd1 73.24(10) . .
C3 C4 Gd1 76.03(10) . .
C9 C4 Gd1 121.81(12) . .
C4 C5 C1 108.36(17) . .
C4 C5 Gd1 76.54(10) . .
C1 C5 Gd1 75.32(10) . .
C14 C10 C11 107.22(18) . .
C14 C10 C15 126.84(18) . .
C11 C10 C15 125.7(2) . .
C14 C10 Gd1 77.30(11) . .
C11 C10 Gd1 75.51(10) . .
C15 C10 Gd1 117.56(13) . .
C16 C11 C12 125.8(2) . .
C16 C11 C10 124.6(2) . .
C12 C11 C10 108.56(18) . .
C16 C11 Gd1 123.92(19) . .
C12 C11 Gd1 77.57(11) . .
C10 C11 Gd1 73.90(11) . .
C11 C12 C13 107.93(17) . .
C11 C12 C17 125.77(19) . .
C13 C12 C17 126.10(19) . .
C11 C12 Gd1 72.50(10) . .
C13 C12 Gd1 76.10(10) . .
C17 C12 Gd1 121.34(13) . .
C12 C13 C14 107.41(19) . .
C12 C13 C18 127.12(18) . .
C14 C13 C18 124.30(18) . .
C12 C13 Gd1 74.41(11) . .
C14 C13 Gd1 73.22(11) . .
C18 C13 Gd1 127.63(14) . .
C10 C14 C13 108.88(18) . .
C10 C14 C19 120.0(2) . .
C13 C14 C19 127.9(2) . .
C10 C14 Gd1 72.67(10) . .
C13 C14 Gd1 76.98(11) . .
C19 C14 Gd1 132.7(2) . .
O1 C20 C21 105.43(17) . .
C20 C21 C22 101.42(19) . .
C23 C22 C21 102.75(17) . .
O1 C23 C22 105.95(16) . .
C25 C24 C29 126.9(6) . .
C26 C25 C24 119.8(10) . .
C25 C26 C27 120.1(8) . .
C26 C27 C28 114.3(4) . .
C25B C24B C29 108.1(6) . .
C26B C25B C24B 121.1(9) . .
C27B C26B C25B 120.6(14) . .
C26B C27B C28 127.4(10) . .
C29 C28 C27B 103.1(5) . .
C29 C28 C27 131.7(3) . .
C28 C29 C24B 137.7(4) . .
C28 C29 C24 105.9(3) . .
C28 C29 C30 120.8(2) . .
C24B C29 C30 101.0(4) . .
C24 C29 C30 133.1(3) . .

loop_
_geom_bond_atom_site_label_1
_geom_bond_atom_site_label_2
_geom_bond_distance
_geom_bond_site_symmetry_2
Gd1 Cnt1 2.448 .
Gd1 Cnt2 2.459 .
Gd1 N1 2.3703(16) .
Gd1 N1 2.4057(15) 2_655
Gd1 O1 2.4870(13) .
Gd1 C10 2.6840(19) .
Gd1 C5 2.6917(18) .
Gd1 C11 2.7048(18) .
Gd1 C1 2.7070(18) .
Gd1 C4 2.7338(18) .
Gd1 C14 2.7428(19) .
Gd1 C2 2.7516(18) .
Gd1 C3 2.7596(18) .
Gd1 C12 2.7695(18) .
Gd1 C13 2.7910(18) .
O1 C20 1.453(2) .
O1 C23 1.456(2) .
N1 N1 1.247(3) 2_655
N1 Gd1 2.4057(15) 2_655
C1 C2 1.408(3) .
C1 C5 1.423(3) .
C1 C6 1.503(3) .
C2 C3 1.422(3) .
C2 C7 1.512(3) .
C3 C4 1.419(3) .
C3 C8 1.507(3) .
C4 C5 1.415(3) .
C4 C9 1.501(3) .
C10 C14 1.407(3) .
C10 C11 1.421(3) .
C10 C15 1.508(3) .
C11 C16 1.391(4) .
C11 C12 1.415(3) .
C12 C13 1.416(3) .
C12 C17 1.511(3) .
C13 C14 1.424(3) .
C13 C18 1.507(3) .
C14 C19 1.445(4) .
C20 C21 1.516(3) .
C21 C22 1.524(3) .
C22 C23 1.518(3) .
C24 C25 1.401(17) .
C24 C29 1.463(5) .
C25 C26 1.382(13) .
C26 C27 1.383(6) .
C27 C28 1.470(6) .
C24B C25B 1.399(10) .
C24B C29 1.433(6) .
C25B C26B 1.373(19) .
C26B C27B 1.369(17) .
C27B C28 1.396(7) .
C28 C29 1.360(4) .
C29 C30 1.491(4) .
